data_7058917
loop_
_publ_author_name
'Danelli, Panagiota'
'Tsantis, Sokratis T.'
'Kitos, Alexandros'
'Psycharis, Vassilis'
'Raptopoulou, Catherine P.'
'Tsipis, Athanassios'
'Perlepes, Spyros P.'

_publ_section_title
;
 Investigating the isolation and interconversion of two diastereoisomers
 in an octahedral system
;
_journal_name_full 'New Journal of Chemistry'
_journal_paper_doi 10.1039/C9NJ04876F
_journal_year 2019
_chemical_formula_sum 'C24 H18 Cl2 N2 Ni O2'
_chemical_formula_weight 496.01
_space_group_crystal_system orthorhombic
_space_group_IT_number 60
_space_group_name_Hall '-P 2n 2c'
_space_group_name_H-M_alt 'P c a n'
_symmetry_space_group_name_Hall '-P 2n 2c'
_symmetry_space_group_name_H-M 'P c a n'
_atom_sites_solution_hydrogens difmap
_audit_creation_method SHELXL-2014/6
_audit_update_record
;
2019-08-26 deposited with the CCDC.    2019-10-18 downloaded from the CCDC.
;
_cell_angle_alpha 90
_cell_angle_beta 90
_cell_angle_gamma 90
_cell_formula_units_Z 4
_cell_length_a 7.95400(10)
_cell_length_b 13.9375(3)
_cell_length_c 19.6479(4)
_cell_measurement_reflns_used 13728
_cell_measurement_temperature 170(2)
_cell_measurement_theta_max 27.52
_cell_measurement_theta_min 3.10
_cell_volume 2178.14(7)
_computing_cell_refinement 'CrystalClear, Rigaku MSC 2005'
_computing_data_collection 'CrystalClear, Rigaku MSC 2005'
_computing_data_reduction 'CrystalClear, Rigaku MSC 2005'
_computing_molecular_graphics 'Diamond ver.3.1'
_computing_publication_material 'publCIF J.Appl.Cryst. 2010, 43, 920-925'
_computing_structure_refinement 'SHELXL-2014/6 (Sheldrick, 2014)'
_computing_structure_solution 'SHELXs-2013/1 (Sheldrick, 2008)'
_diffrn_ambient_temperature 170(2)
_diffrn_measured_fraction_theta_full 0.997
_diffrn_measured_fraction_theta_max 0.996
_diffrn_measurement_device_type 'Rigaku R-AXIS SPIDER IPDS'
_diffrn_measurement_method '\q scans'
_diffrn_radiation_type MoK\a
_diffrn_radiation_wavelength 0.71073
_diffrn_reflns_av_R_equivalents 0.0487
_diffrn_reflns_av_unetI/netI 0.0269
_diffrn_reflns_Laue_measured_fraction_full 0.997
_diffrn_reflns_Laue_measured_fraction_max 0.996
_diffrn_reflns_limit_h_max 10
_diffrn_reflns_limit_h_min -10
_diffrn_reflns_limit_k_max 17
_diffrn_reflns_limit_k_min -17
_diffrn_reflns_limit_l_max 22
_diffrn_reflns_limit_l_min -25
_diffrn_reflns_number 19717
_diffrn_reflns_point_group_measured_fraction_full 0.997
_diffrn_reflns_point_group_measured_fraction_max 0.996
_diffrn_reflns_theta_full 25.242
_diffrn_reflns_theta_max 26.994
_diffrn_reflns_theta_min 3.126
_exptl_absorpt_coefficient_mu 1.160
_exptl_absorpt_correction_T_max 1.000
_exptl_absorpt_correction_T_min 0.772
_exptl_absorpt_correction_type empirical
_exptl_absorpt_process_details 'CrystalClear, Rigaku MSC 2005'
_exptl_crystal_colour green
_exptl_crystal_density_diffrn 1.513
_exptl_crystal_description parallelepiped
_exptl_crystal_F_000 1016
_exptl_crystal_size_max 0.26
_exptl_crystal_size_mid 0.24
_exptl_crystal_size_min 0.04
_refine_diff_density_max 0.332
_refine_diff_density_min -0.398
_refine_diff_density_rms 0.067
_refine_ls_extinction_method none
_refine_ls_goodness_of_fit_ref 1.125
_refine_ls_hydrogen_treatment refall
_refine_ls_matrix_type full
_refine_ls_number_parameters 177
_refine_ls_number_reflns 2366
_refine_ls_number_restraints 0
_refine_ls_restrained_S_all 1.125
_refine_ls_R_factor_all 0.0434
_refine_ls_R_factor_gt 0.0306
_refine_ls_shift/su_max 0.001
_refine_ls_shift/su_mean 0.000
_refine_ls_structure_factor_coef Fsqd
_refine_ls_weighting_details 'w=1/[\s^2^(Fo^2^)+(0.0376P)^2^+0.6822P] where P=(Fo^2^+2Fc^2^)/3'
_refine_ls_weighting_scheme calc
_refine_ls_wR_factor_gt 0.0730
_refine_ls_wR_factor_ref 0.0819
_reflns_Friedel_coverage 0.000
_reflns_number_gt 1816
_reflns_number_total 2366
_reflns_threshold_expression 'I > 2\s(I)'
_cod_data_source_file c9nj04876f2.cif
_cod_data_source_block compound2
_cod_database_code 7058917
_shelx_space_group_comment
;
The symmetry employed for this shelxl refinement is uniquely defined
by the following loop, which should always be used as a source of
symmetry information in preference to the above space-group names.
They are only intended as comments.
;
_shelxl_version_number 2014/6

loop_
_space_group_symop_operation_xyz
'x, y, z'
'-x+1/2, -y+1/2, z+1/2'
'x, -y, -z+1/2'
'-x+1/2, y+1/2, -z'
'-x, -y, -z'
'x-1/2, y-1/2, -z-1/2'
'-x, y, z-1/2'
'x-1/2, -y-1/2, z'

loop_
_atom_site_label
_atom_site_type_symbol
_atom_site_fract_x
_atom_site_fract_y
_atom_site_fract_z
_atom_site_U_iso_or_equiv
_atom_site_adp_type
_atom_site_occupancy
_atom_site_site_symmetry_order
_atom_site_calc_flag
_atom_site_refinement_flags_posn
_atom_site_refinement_flags_adp
_atom_site_refinement_flags_occupancy
Ni1 Ni 0.21477(4) 0.5000 0.7500 0.01912(12) Uani 1 2 d S T P
Cl1 Cl 0.03237(6) 0.50345(3) 0.65429(3) 0.02612(14) Uani 1 1 d . . .
O1 O 0.41376(18) 0.52090(9) 0.82329(7) 0.0258(3) Uani 1 1 d . . .
N1 N 0.2375(2) 0.64673(11) 0.75365(7) 0.0196(3) Uani 1 1 d . . .
C1 C 0.1690(3) 0.70926(13) 0.71042(10) 0.0232(4) Uani 1 1 d . . .
C2 C 0.1889(3) 0.80787(14) 0.71735(11) 0.0265(4) Uani 1 1 d . . .
C3 C 0.2816(3) 0.84237(14) 0.77113(11) 0.0269(5) Uani 1 1 d . . .
C4 C 0.3520(3) 0.77790(13) 0.81729(11) 0.0242(4) Uani 1 1 d . . .
C5 C 0.3278(2) 0.68051(13) 0.80735(9) 0.0208(4) Uani 1 1 d . . .
C6 C 0.4102(2) 0.60273(13) 0.84822(10) 0.0216(4) Uani 1 1 d . . .
C7 C 0.4884(3) 0.62054(13) 0.91492(10) 0.0246(4) Uani 1 1 d . . .
C8 C 0.4167(3) 0.68342(16) 0.96164(11) 0.0329(5) Uani 1 1 d . . .
C9 C 0.4847(4) 0.69130(18) 1.02654(13) 0.0442(6) Uani 1 1 d . . .
C10 C 0.6241(3) 0.63789(19) 1.04433(12) 0.0450(7) Uani 1 1 d . . .
C11 C 0.6986(3) 0.57676(17) 0.99778(12) 0.0390(6) Uani 1 1 d . . .
C12 C 0.6299(3) 0.56703(15) 0.93352(12) 0.0290(5) Uani 1 1 d . . .
H1 H 0.105(3) 0.6822(14) 0.6738(11) 0.029(6) Uiso 1 1 d . . .
H2 H 0.141(3) 0.8483(16) 0.6838(12) 0.037(6) Uiso 1 1 d . . .
H3 H 0.297(3) 0.9087(16) 0.7759(11) 0.029(6) Uiso 1 1 d . . .
H4 H 0.415(3) 0.7988(14) 0.8539(11) 0.024(5) Uiso 1 1 d . . .
H8 H 0.318(3) 0.7155(16) 0.9511(12) 0.037(7) Uiso 1 1 d . . .
H9 H 0.433(3) 0.7333(19) 1.0596(15) 0.057(8) Uiso 1 1 d . . .
H10 H 0.669(3) 0.6414(19) 1.0879(13) 0.049(7) Uiso 1 1 d . . .
H11 H 0.796(4) 0.539(2) 1.0103(14) 0.059(8) Uiso 1 1 d . . .
H12 H 0.678(3) 0.5243(17) 0.9027(12) 0.036(6) Uiso 1 1 d . . .

loop_
_atom_site_aniso_label
_atom_site_aniso_U_11
_atom_site_aniso_U_22
_atom_site_aniso_U_33
_atom_site_aniso_U_23
_atom_site_aniso_U_13
_atom_site_aniso_U_12
Ni1 0.0235(2) 0.01521(18) 0.0187(2) -0.00072(13) 0.000 0.000
Cl1 0.0308(3) 0.0237(2) 0.0239(3) 0.00174(18) -0.0058(2) -0.00537(19)
O1 0.0290(7) 0.0212(7) 0.0270(7) -0.0038(6) -0.0050(6) 0.0021(6)
N1 0.0224(8) 0.0172(8) 0.0191(8) -0.0008(6) 0.0018(6) -0.0012(6)
C1 0.0278(10) 0.0208(9) 0.0209(11) 0.0014(8) 0.0000(8) -0.0007(8)
C2 0.0314(11) 0.0220(10) 0.0262(11) 0.0038(9) 0.0010(9) -0.0010(8)
C3 0.0317(11) 0.0173(10) 0.0317(11) -0.0010(9) 0.0047(9) -0.0021(8)
C4 0.0262(10) 0.0226(10) 0.0237(11) -0.0035(8) 0.0011(9) -0.0028(8)
C5 0.0221(9) 0.0211(9) 0.0193(10) -0.0013(8) 0.0023(8) -0.0012(8)
C6 0.0199(9) 0.0229(9) 0.0222(10) -0.0003(8) 0.0023(8) -0.0005(8)
C7 0.0275(10) 0.0232(9) 0.0230(10) 0.0009(8) -0.0007(8) -0.0037(8)
C8 0.0405(13) 0.0336(12) 0.0247(11) -0.0018(9) -0.0015(10) 0.0045(10)
C9 0.0667(17) 0.0412(13) 0.0246(12) -0.0055(11) -0.0020(12) -0.0017(13)
C10 0.0623(17) 0.0471(14) 0.0256(12) 0.0068(11) -0.0162(12) -0.0168(13)
C11 0.0399(13) 0.0379(13) 0.0390(14) 0.0113(11) -0.0127(11) -0.0095(11)
C12 0.0284(11) 0.0280(11) 0.0307(12) 0.0044(9) -0.0023(9) -0.0043(9)

loop_
_atom_type_symbol
_atom_type_description
_atom_type_scat_dispersion_real
_atom_type_scat_dispersion_imag
_atom_type_scat_source
C C 0.0033 0.0016 'International Tables Vol C Tables 4.2.6.8 and 6.1.1.4'
H H 0.0000 0.0000 'International Tables Vol C Tables 4.2.6.8 and 6.1.1.4'
N N 0.0061 0.0033 'International Tables Vol C Tables 4.2.6.8 and 6.1.1.4'
O O 0.0106 0.0060 'International Tables Vol C Tables 4.2.6.8 and 6.1.1.4'
Cl Cl 0.1484 0.1585 'International Tables Vol C Tables 4.2.6.8 and 6.1.1.4'
Ni Ni 0.3393 1.1124 'International Tables Vol C Tables 4.2.6.8 and 6.1.1.4'

loop_
_geom_angle_atom_site_label_1
_geom_angle_atom_site_label_2
_geom_angle_atom_site_label_3
_geom_angle
_geom_angle_site_symmetry_1
_geom_angle_site_symmetry_3
N1 Ni1 N1 169.92(9) 3_566 .
N1 Ni1 O1 77.18(6) 3_566 3_566
N1 Ni1 O1 95.35(6) . 3_566
N1 Ni1 O1 95.35(5) 3_566 .
N1 Ni1 O1 77.18(6) . .
O1 Ni1 O1 85.74(8) 3_566 .
N1 Ni1 Cl1 92.65(4) 3_566 .
N1 Ni1 Cl1 93.50(4) . .
O1 Ni1 Cl1 85.56(4) 3_566 .
O1 Ni1 Cl1 166.58(4) . .
N1 Ni1 Cl1 93.50(4) 3_566 3_566
N1 Ni1 Cl1 92.65(4) . 3_566
O1 Ni1 Cl1 166.58(4) 3_566 3_566
O1 Ni1 Cl1 85.55(4) . 3_566
Cl1 Ni1 Cl1 104.72(3) . 3_566
C6 O1 Ni1 111.72(12) . .
C1 N1 C5 118.91(17) . .
C1 N1 Ni1 126.35(13) . .
C5 N1 Ni1 114.71(12) . .
N1 C1 C2 122.52(19) . .
N1 C1 H1 116.0(12) . .
C2 C1 H1 121.5(12) . .
C3 C2 C1 118.80(19) . .
C3 C2 H2 122.8(14) . .
C1 C2 H2 118.3(14) . .
C2 C3 C4 119.33(19) . .
C2 C3 H3 119.4(14) . .
C4 C3 H3 121.3(14) . .
C5 C4 C3 118.94(19) . .
C5 C4 H4 119.7(12) . .
C3 C4 H4 121.4(12) . .
N1 C5 C4 121.48(18) . .
N1 C5 C6 113.31(16) . .
C4 C5 C6 124.89(17) . .
O1 C6 C7 119.76(17) . .
O1 C6 C5 117.57(17) . .
C7 C6 C5 122.65(16) . .
C8 C7 C12 119.6(2) . .
C8 C7 C6 121.33(19) . .
C12 C7 C6 118.88(18) . .
C9 C8 C7 119.7(2) . .
C9 C8 H8 119.8(15) . .
C7 C8 H8 120.3(15) . .
C10 C9 C8 120.2(2) . .
C10 C9 H9 119.8(16) . .
C8 C9 H9 120.0(16) . .
C9 C10 C11 120.6(2) . .
C9 C10 H10 120.8(16) . .
C11 C10 H10 118.6(16) . .
C12 C11 C10 119.6(2) . .
C12 C11 H11 119.5(17) . .
C10 C11 H11 120.8(17) . .
C11 C12 C7 120.3(2) . .
C11 C12 H12 119.5(15) . .
C7 C12 H12 120.2(15) . .

loop_
_geom_bond_atom_site_label_1
_geom_bond_atom_site_label_2
_geom_bond_distance
_geom_bond_site_symmetry_2
Ni1 N1 2.0542(16) 3_566
Ni1 N1 2.0542(16) .
Ni1 O1 2.1595(14) 3_566
Ni1 O1 2.1596(14) .
Ni1 Cl1 2.3756(5) .
Ni1 Cl1 2.3756(5) 3_566
O1 C6 1.242(2) .
N1 C1 1.333(2) .
N1 C5 1.361(2) .
C1 C2 1.390(3) .
C1 H1 0.96(2) .
C2 C3 1.375(3) .
C2 H2 0.95(2) .
C3 C4 1.394(3) .
C3 H3 0.94(2) .
C4 C5 1.385(3) .
C4 H4 0.92(2) .
C5 C6 1.500(3) .
C6 C7 1.472(3) .
C7 C8 1.392(3) .
C7 C12 1.399(3) .
C8 C9 1.390(3) .
C8 H8 0.93(2) .
C9 C10 1.380(4) .
C9 H9 0.96(3) .
C10 C11 1.383(4) .
C10 H10 0.93(3) .
C11 C12 1.382(3) .
C11 H11 0.97(3) .
C12 H12 0.93(2) .

loop_
_geom_hbond_atom_site_label_D
_geom_hbond_atom_site_label_H
_geom_hbond_atom_site_label_A
_geom_hbond_distance_DH
_geom_hbond_distance_HA
_geom_hbond_distance_DA
_geom_hbond_angle_DHA
C1 H1 Cl1 0.96(2) 2.59(2) 3.260(2) 127.5(16)
